data_4027608
loop_
_publ_author_name
'John T. Henssler'
'Adam J. Matzger'

_publ_contact_author_address
;Department of Chemistry and the Macromolecular Science and Engineering Program
University of Michigan 
930 North University Avenue
Ann Arbor, MI 48109-1055
;
_publ_contact_author_email matzger@umich.edu
_publ_contact_author_name 'Adam J. Matzger'
_publ_contact_author_phone 734.615.6627
_publ_section_title
;
 Regiochemical Effects of Furan Substitution on the Electronic Properties
 and Solid-State Structure of Partial Fused-Ring Oligothiophenes
;
_journal_name_full 'Journal of Organic Chemistry'
_journal_page_first 9298
_journal_page_last 9303
_journal_paper_doi 10.1021/jo301744s
_journal_volume 77
_journal_year 2012
_chemical_formula_moiety 'C12 H6 O2 S2'
_chemical_formula_sum 'C12 H6 O2 S2'
_chemical_formula_weight 246.29
_chemical_name_common FT-TF
_chemical_name_systematic
; 
5,5'-bithieno[3,2-b]furan 
;
_space_group_IT_number 14
_symmetry_cell_setting monoclinic
_symmetry_Int_Tables_number 14
_symmetry_space_group_name_Hall '-P 2yab'
_symmetry_space_group_name_H-M 'P 1 21/a 1'
_atom_sites_solution_hydrogens geom
_atom_sites_solution_primary direct
_atom_sites_solution_secondary difmap
_audit_creation_method SHELXL-97
_cell_angle_alpha 90.00
_cell_angle_beta 111.1590(10)
_cell_angle_gamma 90.00
_cell_formula_units_Z 2
_cell_length_a 10.68236(19)
_cell_length_b 3.83987(7)
_cell_length_c 12.9514(2)
_cell_measurement_reflns_used 3834
_cell_measurement_temperature 95(2)
_cell_measurement_theta_max 66.6
_cell_measurement_theta_min 6.7
_cell_volume 495.436(15)
_computing_cell_refinement PROCESS-AUTO
_computing_data_collection PROCESS-AUTO
_computing_data_reduction CrystalStructure
_computing_publication_material 'CrystalStructure 3.8'
_computing_structure_refinement 'SHELXL-97 (Sheldrick, 1997)'
_computing_structure_solution SIR2004
_diffrn_ambient_temperature 95(2)
_diffrn_detector_area_resol_mean 10.00
_diffrn_measured_fraction_theta_full 0.983
_diffrn_measured_fraction_theta_max 0.983
_diffrn_measurement_device_type 'Rigaku R-Axis Spider'
_diffrn_measurement_method \w
_diffrn_radiation_monochromator graphite
_diffrn_radiation_source 'fine-focus sealed tube'
_diffrn_radiation_type CuK\a
_diffrn_radiation_wavelength 1.54187
_diffrn_reflns_av_R_equivalents 0.0288
_diffrn_reflns_av_sigmaI/netI 0.0218
_diffrn_reflns_limit_h_max 12
_diffrn_reflns_limit_h_min -12
_diffrn_reflns_limit_k_max 4
_diffrn_reflns_limit_k_min -4
_diffrn_reflns_limit_l_max 15
_diffrn_reflns_limit_l_min -15
_diffrn_reflns_number 3714
_diffrn_reflns_theta_full 66.57
_diffrn_reflns_theta_max 66.57
_diffrn_reflns_theta_min 7.33
_exptl_absorpt_coefficient_mu 4.695
_exptl_absorpt_correction_T_max 0.7051
_exptl_absorpt_correction_T_min 0.4114
_exptl_absorpt_correction_type multi-scan
_exptl_absorpt_process_details
;
    Higashi, T. (1995). Program for Absorption Correction.
    Rigaku Corporation, Tokyo, Japan.
;
_exptl_crystal_colour yellow
_exptl_crystal_density_diffrn 1.651
_exptl_crystal_description block
_exptl_crystal_F_000 252
_exptl_crystal_size_max 0.23
_exptl_crystal_size_mid 0.15
_exptl_crystal_size_min 0.08
_refine_diff_density_max 0.329
_refine_diff_density_min -0.259
_refine_diff_density_rms 0.068
_refine_ls_extinction_method none
_refine_ls_goodness_of_fit_ref 1.066
_refine_ls_hydrogen_treatment riding
_refine_ls_matrix_type full
_refine_ls_number_parameters 74
_refine_ls_number_reflns 867
_refine_ls_number_restraints 0
_refine_ls_restrained_S_all 1.066
_refine_ls_R_factor_all 0.0317
_refine_ls_R_factor_gt 0.0311
_refine_ls_shift/su_max 0.001
_refine_ls_shift/su_mean 0.000
_refine_ls_structure_factor_coef Fsqd
_refine_ls_weighting_details 'calc w=1/[\s^2^(Fo^2^)+(0.0509P)^2^+0.5333P] where P=(Fo^2^+2Fc^2^)/3'
_refine_ls_weighting_scheme calc
_refine_ls_wR_factor_gt 0.0868
_refine_ls_wR_factor_ref 0.0873
_reflns_number_gt 839
_reflns_number_total 867
_reflns_threshold_expression >2sigma(I)
_cod_data_source_file jo301744s_si_002.cif
_cod_data_source_block FT-TF
_cod_original_cell_volume 495.436(16)
_cod_original_sg_symbol_H-M 'P 21/a '
_cod_database_code 4027608

loop_
_symmetry_equiv_pos_as_xyz
'x, y, z'
'-x+1/2, y+1/2, -z'
'-x, -y, -z'
'x-1/2, -y-1/2, z'

loop_
_atom_site_label
_atom_site_type_symbol
_atom_site_fract_x
_atom_site_fract_y
_atom_site_fract_z
_atom_site_U_iso_or_equiv
_atom_site_adp_type
_atom_site_occupancy
_atom_site_symmetry_multiplicity
_atom_site_calc_flag
_atom_site_refinement_flags
S1 S 0.61354(4) 0.79100(13) 0.40212(4) 0.0130(2) Uani 1 1 d .
O1 O 0.32041(13) 1.0455(4) 0.14400(11) 0.0176(4) Uani 1 1 d .
C1 C 0.3967(2) 0.9099(6) 0.08667(16) 0.0183(5) Uani 1 1 d .
H1 H 0.3681 0.9054 0.0082 0.022 Uiso 1 1 calc R
C2 C 0.5161(2) 0.7850(5) 0.15472(17) 0.0161(5) Uani 1 1 d .
H2 H 0.5843 0.6794 0.1344 0.019 Uiso 1 1 calc R
C3 C 0.51750(19) 0.8465(5) 0.26422(16) 0.0137(4) Uani 1 1 d .
C4 C 0.39843(19) 1.0039(5) 0.25350(16) 0.0141(4) Uani 1 1 d .
C5 C 0.37792(19) 1.0852(5) 0.35224(16) 0.0137(4) Uani 1 1 d .
H3 H 0.3002 1.1944 0.3566 0.016 Uiso 1 1 calc R
C6 C 0.48824(19) 0.9817(5) 0.44149(15) 0.0123(4) Uani 1 1 d .

loop_
_atom_site_aniso_label
_atom_site_aniso_U_11
_atom_site_aniso_U_22
_atom_site_aniso_U_33
_atom_site_aniso_U_23
_atom_site_aniso_U_13
_atom_site_aniso_U_12
S1 0.0116(3) 0.0152(3) 0.0124(3) -0.00030(17) 0.0046(2) 0.00146(17)
O1 0.0145(7) 0.0256(9) 0.0116(7) 0.0018(6) 0.0033(5) 0.0001(6)
C1 0.0203(10) 0.0233(12) 0.0130(10) -0.0024(9) 0.0082(8) -0.0048(9)
C2 0.0179(10) 0.0166(11) 0.0160(10) -0.0021(8) 0.0087(9) -0.0017(8)
C3 0.0143(9) 0.0145(10) 0.0128(9) -0.0005(8) 0.0056(8) -0.0042(8)
C4 0.0125(9) 0.0154(11) 0.0136(9) 0.0014(8) 0.0036(7) -0.0022(8)
C5 0.0118(9) 0.0148(11) 0.0157(9) 0.0003(8) 0.0065(8) -0.0014(8)
C6 0.0133(9) 0.0098(10) 0.0157(10) -0.0006(7) 0.0076(7) -0.0022(7)

loop_
_atom_type_symbol
_atom_type_description
_atom_type_scat_dispersion_real
_atom_type_scat_dispersion_imag
_atom_type_scat_source
C C 0.0181 0.0091 'International Tables Vol C Tables 4.2.6.8 and 6.1.1.4'
H H 0.0000 0.0000 'International Tables Vol C Tables 4.2.6.8 and 6.1.1.4'
S S 0.3331 0.5567 'International Tables Vol C Tables 4.2.6.8 and 6.1.1.4'
O O 0.0492 0.0322 'International Tables Vol C Tables 4.2.6.8 and 6.1.1.4'

loop_
_geom_angle_atom_site_label_1
_geom_angle_atom_site_label_2
_geom_angle_atom_site_label_3
_geom_angle
_geom_angle_site_symmetry_1
_geom_angle_site_symmetry_3
C3 S1 C6 91.05(9) . .
C4 O1 C1 104.76(15) . .
C2 C1 O1 112.54(17) . .
C2 C1 H1 123.7 . .
O1 C1 H1 123.7 . .
C1 C2 C3 104.93(18) . .
C1 C2 H2 127.5 . .
C3 C2 H2 127.5 . .
C4 C3 C2 107.15(18) . .
C4 C3 S1 110.10(15) . .
C2 C3 S1 142.75(16) . .
C3 C4 O1 110.62(17) . .
C3 C4 C5 116.68(18) . .
O1 C4 C5 132.68(17) . .
C6 C5 C4 109.36(17) . .
C6 C5 H3 125.3 . .
C4 C5 H3 125.3 . .
C5 C6 C6 128.4(2) . 3_676
C5 C6 S1 112.80(14) . .
C6 C6 S1 118.77(19) 3_676 .

loop_
_geom_bond_atom_site_label_1
_geom_bond_atom_site_label_2
_geom_bond_distance
_geom_bond_site_symmetry_2
S1 C3 1.722(2) .
S1 C6 1.7551(19) .
O1 C4 1.370(2) .
O1 C1 1.387(2) .
C1 C2 1.350(3) .
C1 H1 0.9500 .
C2 C3 1.432(3) .
C2 H2 0.9500 .
C3 C4 1.369(3) .
C4 C5 1.408(3) .
C5 C6 1.378(3) .
C5 H3 0.9500 .
C6 C6 1.451(4) 3_676

loop_
_geom_torsion_atom_site_label_1
_geom_torsion_atom_site_label_2
_geom_torsion_atom_site_label_3
_geom_torsion_atom_site_label_4
_geom_torsion
_geom_torsion_site_symmetry_4
C4 O1 C1 C2 0.6(2) .
O1 C1 C2 C3 -0.4(2) .
C1 C2 C3 C4 0.0(2) .
C1 C2 C3 S1 179.4(2) .
C6 S1 C3 C4 0.34(16) .
C6 S1 C3 C2 -179.0(3) .
C2 C3 C4 O1 0.3(2) .
S1 C3 C4 O1 -179.26(13) .
C2 C3 C4 C5 179.37(18) .
S1 C3 C4 C5 -0.2(2) .
C1 O1 C4 C3 -0.6(2) .
C1 O1 C4 C5 -179.4(2) .
C3 C4 C5 C6 -0.1(3) .
O1 C4 C5 C6 178.7(2) .
C4 C5 C6 C6 179.0(2) 3_676
C4 C5 C6 S1 0.3(2) .
C3 S1 C6 C5 -0.39(16) .
C3 S1 C6 C6 -179.2(2) 3_676
